data_7209446
loop_
_publ_author_name
'Kahn-Harari, A.'
'Aka, G.'
'Mougel, F.'
'Pelenc, D.'

_publ_section_title
;
 Structural and thermal stability of Czochralski grown Gd C O B oxoborate
 single crystals
;
_journal_name_full 'Journal of Materials Chemistry'
_journal_page_first 1619
_journal_page_last 1623
_journal_paper_doi 10.1039/a800492g
_journal_volume 8
_journal_year 1998
_chemical_formula_sum 'B3 Ca4 Gd O10'
_chemical_name_systematic 'Ca4 Gd O (B O3)3'
_space_group_IT_number 8
_symmetry_space_group_name_Hall 'C -2y'
_symmetry_space_group_name_H-M 'C 1 m 1'
_cell_angle_alpha 90
_cell_angle_beta 101.26
_cell_angle_gamma 90
_cell_formula_units_Z 2
_cell_length_a 8.078
_cell_length_b 15.981
_cell_length_c 3.5519
_cell_volume 449.705
_citation_journal_id_ASTM JMACEP
_cod_data_source_file boron_403.cif
_cod_data_source_block B3Ca4Gd1O10
_cod_original_cell_volume 449.7047
_cod_original_formula_sum 'B3 Ca4 Gd1 O10'
_cod_database_code 7209446

loop_
_symmetry_equiv_pos_as_xyz
x,y,z
x,-y,z
x+1/2,y+1/2,z
x+1/2,-y+1/2,z

loop_
_atom_site_label
_atom_site_type_symbol
_atom_site_fract_x
_atom_site_fract_y
_atom_site_fract_z
_atom_site_occupancy
_atom_site_U_iso_or_equiv
O1 O-2 0.8259 0 0.4212 1 0.0
B1 B+3 0.3762 0 0.7011 1 0.0
O4 O-2 0.0862 0.143 0.0781 1 0.0
O5 O-2 0.969 0.2684 0.2773 1 0.0
Ca1 Ca+2 0.1415 0.3873 0.3263 1 0.0
Gd1 Gd+3 0 0 0 1 0.0
B2 B+3 0.9491 0.1944 0.0819 1 0.0
Ca2 Ca+2 0.2618 0.1816 0.6521 1 0.0
O6 O-2 0.2024 0 0.6087 1 0.0
O2 O-2 0.4611 -0.0746 0.749 1 0.0
O3 O-2 0.7925 0.1724 0.8854 1 0.0
